data_2011740
loop_
_publ_author_name
'Heigel, Erik'
'Bock, Hans'
'Krenzel, Volker'
'Sievert, Mark'

_publ_section_title
;
 Sodium thiophenolate
 <i>N</i>,<i>N</i>,<i>N</i>',<i>N</i>'-tetramethylethylenediamine
;
_journal_issue 2
_journal_name_full 'Acta Crystallographica Section C'
_journal_page_first 154
_journal_page_last 155
_journal_paper_doi 10.1107/S0108270100016589
_journal_volume 57
_journal_year 2001
_chemical_formula_moiety 'Na + , C6 H5 S - , C6 H16 N2 '
_chemical_formula_sum 'C12 H21 N2 Na S'
_chemical_formula_weight 248.36
_chemical_name_common 'Thiophenolate sodium tetramethylethylenediamine'
_chemical_name_systematic
;
?
;
_space_group_IT_number 2
_symmetry_cell_setting triclinic
_symmetry_space_group_name_Hall '-P 1'
_symmetry_space_group_name_H-M 'P -1'
_audit_creation_method SHELXL-97
_cell_angle_alpha 62.580(10)
_cell_angle_beta 87.14(2)
_cell_angle_gamma 81.32(2)
_cell_formula_units_Z 2
_cell_length_a 5.9440(10)
_cell_length_b 11.200(2)
_cell_length_c 11.899(2)
_cell_measurement_reflns_used 81
_cell_measurement_temperature 180(2)
_cell_measurement_theta_max 18
_cell_measurement_theta_min 8.5
_cell_volume 694.9(2)
_computing_cell_refinement XSCANS
_computing_data_collection 'XSCANS (Siemens, 1994)'
_computing_data_reduction XSCANS
_computing_molecular_graphics SHELXTLPC/XP
_computing_publication_material 'SHELXL97 (Sheldrick, 1997)'
_computing_structure_refinement 'SHELXL97 (Sheldrick, 1997)'
_computing_structure_solution 'SHELXS97 (Sheldrick, 1990)'
_diffrn_ambient_temperature 180(2)
_diffrn_measured_fraction_theta_full .915
_diffrn_measured_fraction_theta_max .915
_diffrn_measurement_device_type 'Siemens P4 four circle diffractometer'
_diffrn_measurement_method theta-2theta
_diffrn_radiation_monochromator graphite
_diffrn_radiation_source 'fine-focus sealed tube'
_diffrn_radiation_type MoK\a
_diffrn_radiation_wavelength .71073
_diffrn_reflns_av_R_equivalents .0430
_diffrn_reflns_av_sigmaI/netI .0381
_diffrn_reflns_limit_h_max 7
_diffrn_reflns_limit_h_min -1
_diffrn_reflns_limit_k_max 13
_diffrn_reflns_limit_k_min -13
_diffrn_reflns_limit_l_max 15
_diffrn_reflns_limit_l_min -15
_diffrn_reflns_number 3921
_diffrn_reflns_theta_full 28.00
_diffrn_reflns_theta_max 28.00
_diffrn_reflns_theta_min 1.93
_diffrn_standards_decay_% <5
_diffrn_standards_interval_count 100
_diffrn_standards_number 4
_exptl_absorpt_coefficient_mu .241
_exptl_absorpt_correction_type none
_exptl_crystal_colour yellow
_exptl_crystal_density_diffrn 1.187
_exptl_crystal_density_method 'not measured'
_exptl_crystal_description block
_exptl_crystal_F_000 268
_exptl_crystal_size_max .60
_exptl_crystal_size_mid .42
_exptl_crystal_size_min .25
_refine_diff_density_max .335
_refine_diff_density_min -.211
_refine_ls_extinction_method none
_refine_ls_goodness_of_fit_ref 1.052
_refine_ls_hydrogen_treatment mixed
_refine_ls_matrix_type full
_refine_ls_number_parameters 149
_refine_ls_number_reflns 3066
_refine_ls_number_restraints 0
_refine_ls_restrained_S_all 1.052
_refine_ls_R_factor_all .0422
_refine_ls_R_factor_gt .0345
_refine_ls_shift/su_max <0.001
_refine_ls_shift/su_mean .000
_refine_ls_structure_factor_coef Fsqd
_refine_ls_weighting_details 'calc w = 1/[\s^2^(Fo^2^)+(0.0459P)^2^+0.1435P] where P=(Fo^2^+2Fc^2^)/3'
_refine_ls_weighting_scheme calc
_refine_ls_wR_factor_ref .0939
_reflns_number_gt 2636
_reflns_number_total 3066
_reflns_threshold_expression I>2\s(I)
_cod_data_source_file av1063.cif
_cod_data_source_block I
_cod_depositor_comments
;
The following automatic conversions were performed:
'_geom_bond_publ_flag' value 'No' changed to 'no' according to
'/home/saulius/struct/CIF-dictionaries/cif_core.dic' dictionary named
'cif_core.dic' version 2.4.1 from 2010-06-29 (16
times).

'_geom_bond_publ_flag' value 'Yes' changed to 'yes' according to
'/home/saulius/struct/CIF-dictionaries/cif_core.dic' dictionary named
'cif_core.dic' version 2.4.1 from 2010-06-29 (6 times).

Automatic conversion script
Id: cif_fix_enum 1527 2010-12-29 10:47:43Z saulius 

The following automatic conversions were performed:

'_geom_bond_publ_flag' value 'No' changed to 'no' according to
/home/saulius/struct/CIF-dictionaries/cif_core.dic dictionary named
'cif_core.dic' version 2.4.1 from 2010-06-29 (16
times).

'_geom_bond_publ_flag' value 'Yes' changed to 'yes'
according to /home/saulius/struct/CIF-dictionaries/cif_core.dic
dictionary named 'cif_core.dic' version 2.4.1 from 2010-06-29 (6
times).

'_geom_angle_publ_flag' value 'No' changed to 'no' according
to /home/saulius/struct/CIF-dictionaries/cif_core.dic dictionary
named 'cif_core.dic' version 2.4.1 from 2010-06-29 (33
times).

'_geom_angle_publ_flag' value 'Yes' changed to 'yes'
according to /home/saulius/struct/CIF-dictionaries/cif_core.dic
dictionary named 'cif_core.dic' version 2.4.1 from 2010-06-29 (10
times).

'_geom_torsion_publ_flag' value 'No' changed to 'no'
according to /home/saulius/struct/CIF-dictionaries/cif_core.dic
dictionary named 'cif_core.dic' version 2.4.1 from 2010-06-29 (65
times).

Automatic conversion script
Id: cif_fix_values 1715 2011-07-08 13:25:40Z adriana 
;
_cod_original_sg_symbol_H-M P-1
_cod_database_code 2011740
_cod_database_fobs_code 2011740

loop_
_symmetry_equiv_pos_as_xyz
'x, y, z'
'-x, -y, -z'

loop_
_atom_site_label
_atom_site_fract_x
_atom_site_fract_y
_atom_site_fract_z
_atom_site_U_iso_or_equiv
_atom_site_adp_type
_atom_site_calc_flag
_atom_site_refinement_flags
_atom_site_occupancy
_atom_site_disorder_assembly
_atom_site_disorder_group
_atom_site_type_symbol
S1 .28669(6) .36592(3) .00593(3) .02952(11) Uani d . 1 . . S
Na1 .20232(10) .65095(6) -.09001(5) .03402(15) Uani d . 1 . . Na
C11 .2423(2) .35842(13) -.13519(12) .0268(3) Uani d . 1 . . C
C12 .0259(2) .38947(17) -.19132(13) .0367(3) Uani d . 1 . . C
H12 -.1018 .4138 -.1511 .044 Uiso calc R 1 . . H
C13 -.0071(3) .38566(18) -.30345(14) .0417(4) Uani d . 1 . . C
H13 -.1563 .4077 -.3391 .050 Uiso calc R 1 . . H
C14 .1739(3) .35034(17) -.36429(14) .0408(4) Uani d . 1 . . C
H14 .1508 .3478 -.4415 .049 Uiso calc R 1 . . H
C15 .3888(3) .31874(18) -.31119(15) .0413(4) Uani d . 1 . . C
H15 .5150 .2942 -.3523 .050 Uiso calc R 1 . . H
C16 .4231(2) .32232(16) -.19853(13) .0336(3) Uani d . 1 . . C
H16 .5729 .2997 -.1635 .040 Uiso calc R 1 . . H
N1 .29374(19) .75373(12) -.32466(10) .0297(2) Uani d . 1 . . N
N2 .16160(19) .90602(12) -.16959(11) .0319(3) Uani d . 1 . . N
C1 .5352(3) .7097(2) -.32441(17) .0511(5) Uani d . 1 . . C
H1A .5630 .6109 -.2929 .077 Uiso calc R 1 . . H
H1B .6151 .7338 -.2693 .077 Uiso calc R 1 . . H
H1C .5912 .7545 -.4108 .077 Uiso calc R 1 . . H
C2 .1784(3) .7152(2) -.40627(15) .0460(4) Uani d . 1 . . C
H2A .0133 .7365 -.4013 .069 Uiso calc R 1 . . H
H2B .2196 .6174 -.3782 .069 Uiso calc R 1 . . H
H2C .2251 .7657 -.4939 .069 Uiso calc R 1 . . H
C3 .2412(3) .90096(16) -.37395(13) .0387(3) Uani d . 1 . . C
H3A .0768 .9288 -.3961 .046 Uiso calc R 1 . . H
H3B .3261 .9451 -.4528 .046 Uiso calc R 1 . . H
C4 .2984(3) .95221(17) -.28344(15) .0400(3) Uani d . 1 . . C
H4A .4613 .9212 -.2582 .048 Uiso calc R 1 . . H
H4B .2750 1.0528 -.3276 .048 Uiso calc R 1 . . H
C5 -.0746(3) .97054(19) -.19733(18) .0469(4) Uani d . 1 . . C
H5A -.1594 .9402 -.1185 .070 Uiso calc R 1 . . H
H5B -.1427 .9454 -.2553 .070 Uiso calc R 1 . . H
H5C -.0806 1.0695 -.2368 .070 Uiso calc R 1 . . H
C6 .2568(3) .94047(18) -.07953(16) .0426(4) Uani d . 1 . . C
H6A .1688 .9080 -.0018 .064 Uiso calc R 1 . . H
H6B .2499 1.0393 -.1167 .064 Uiso calc R 1 . . H
H6C .4156 .8973 -.0596 .064 Uiso calc R 1 . . H

loop_
_atom_site_aniso_label
_atom_site_aniso_U_11
_atom_site_aniso_U_22
_atom_site_aniso_U_33
_atom_site_aniso_U_12
_atom_site_aniso_U_13
_atom_site_aniso_U_23
S1 .03234(17) .02730(19) .02845(17) -.00377(12) -.00031(11) -.01245(13)
Na1 .0476(3) .0251(3) .0265(3) -.0068(2) .0074(2) -.0097(2)
C11 .0286(6) .0231(6) .0272(6) -.0084(5) .0024(5) -.0089(5)
C12 .0271(6) .0461(9) .0323(7) -.0075(6) .0030(5) -.0138(6)
C13 .0349(7) .0528(10) .0349(7) -.0151(7) -.0028(6) -.0152(7)
C14 .0508(9) .0438(9) .0345(7) -.0179(7) .0014(6) -.0204(7)
C15 .0429(8) .0475(10) .0417(8) -.0086(7) .0079(6) -.0276(7)
C16 .0289(6) .0379(8) .0361(7) -.0051(6) .0015(5) -.0186(6)
N1 .0328(6) .0296(6) .0258(5) -.0080(5) .0032(4) -.0111(4)
N2 .0305(6) .0285(6) .0371(6) -.0066(5) .0047(4) -.0150(5)
C1 .0363(8) .0733(13) .0458(9) .0054(8) -.0032(6) -.0326(9)
C2 .0461(9) .0585(11) .0413(8) -.0185(8) .0023(7) -.0264(8)
C3 .0460(8) .0326(8) .0298(7) -.0091(6) .0026(6) -.0070(6)
C4 .0443(8) .0353(8) .0429(8) -.0186(6) .0131(6) -.0175(6)
C5 .0325(7) .0429(9) .0638(10) -.0036(6) -.0004(7) -.0236(8)
C6 .0448(8) .0396(9) .0476(8) -.0011(7) -.0040(7) -.0245(7)

loop_
_atom_type_symbol
_atom_type_description
_atom_type_scat_dispersion_real
_atom_type_scat_dispersion_imag
_atom_type_scat_source
C C .0033 .0016 'International Tables Vol C Tables 4.2.6.8 and 6.1.1.4'
H H .0000 .0000 'International Tables Vol C Tables 4.2.6.8 and 6.1.1.4'
N N .0061 .0033 'International Tables Vol C Tables 4.2.6.8 and 6.1.1.4'
S S .1246 .1234 'International Tables Vol C Tables 4.2.6.8 and 6.1.1.4'
Na Na .0362 .0249 'International Tables Vol C Tables 4.2.6.8 and 6.1.1.4'

loop_
_geom_angle_atom_site_label_1
_geom_angle_atom_site_label_2
_geom_angle_atom_site_label_3
_geom_angle_site_symmetry_1
_geom_angle_site_symmetry_3
_geom_angle
_geom_angle_publ_flag
C11 S1 Na1 . . 98.21(5) no
C11 S1 Na1 . 2_565 95.56(4) no
Na1 S1 Na1 . 2_565 89.751(18) no
C11 S1 Na1 . 2_665 118.28(4) no
Na1 S1 Na1 . 2_665 92.662(19) no
Na1 S1 Na1 2_565 2_665 145.28(2) no
N2 Na1 N1 . . 73.60(4) yes
N2 Na1 S1 . . 174.95(4) yes
N1 Na1 S1 . . 106.93(3) yes
N2 Na1 S1 . 2_565 93.77(3) yes
N1 Na1 S1 . 2_565 120.38(3) yes
S1 Na1 S1 . 2_565 90.249(18) yes
N2 Na1 S1 . 2_665 87.62(3) yes
N1 Na1 S1 . 2_665 93.31(3) yes
S1 Na1 S1 . 2_665 87.338(19) yes
S1 Na1 S1 2_565 2_665 145.28(2) yes
N2 Na1 Na1 . 2_565 136.76(4) no
N1 Na1 Na1 . 2_565 124.73(4) no
S1 Na1 Na1 . 2_565 47.179(15) no
S1 Na1 Na1 2_565 2_565 43.070(14) no
S1 Na1 Na1 2_665 2_565 124.83(2) no
C16 C11 C12 . . 116.35(13) no
C16 C11 S1 . . 121.47(10) no
C12 C11 S1 . . 122.18(11) no
C13 C12 C11 . . 121.85(14) no
C14 C13 C12 . . 120.72(14) no
C15 C14 C13 . . 118.82(14) no
C14 C15 C16 . . 120.78(14) no
C15 C16 C11 . . 121.50(13) no
C1 N1 C3 . . 111.97(13) no
C1 N1 C2 . . 108.35(13) no
C3 N1 C2 . . 108.11(12) no
C1 N1 Na1 . . 103.32(9) no
C3 N1 Na1 . . 106.29(9) no
C2 N1 Na1 . . 118.81(9) no
C5 N2 C6 . . 108.55(13) no
C5 N2 C4 . . 111.76(13) no
C6 N2 C4 . . 108.64(12) no
C5 N2 Na1 . . 112.35(10) no
C6 N2 Na1 . . 111.95(9) no
C4 N2 Na1 . . 103.50(9) no
N1 C3 C4 . . 114.21(12) no
N2 C4 C3 . . 113.28(12) no

loop_
_geom_bond_atom_site_label_1
_geom_bond_atom_site_label_2
_geom_bond_site_symmetry_2
_geom_bond_distance
_geom_bond_publ_flag
S1 C11 . 1.7542(14) no
S1 Na1 . 2.8219(8) yes
S1 Na1 2_565 3.0310(8) no
S1 Na1 2_665 3.1966(8) no
Na1 N2 . 2.5375(14) yes
Na1 N1 . 2.5482(13) yes
Na1 S1 2_565 3.0310(8) yes
Na1 S1 2_665 3.1966(8) yes
Na1 Na1 2_565 4.1323(12) yes
C11 C16 . 1.3983(19) no
C11 C12 . 1.3994(18) no
C12 C13 . 1.379(2) no
C13 C14 . 1.377(2) no
C14 C15 . 1.376(2) no
C15 C16 . 1.385(2) no
N1 C1 . 1.445(2) no
N1 C3 . 1.460(2) no
N1 C2 . 1.4634(19) no
N2 C5 . 1.4570(19) no
N2 C6 . 1.458(2) no
N2 C4 . 1.4613(18) no
C3 C4 . 1.506(2) no

loop_
_geom_torsion_atom_site_label_1
_geom_torsion_atom_site_label_2
_geom_torsion_atom_site_label_3
_geom_torsion_atom_site_label_4
_geom_torsion_site_symmetry_1
_geom_torsion_site_symmetry_4
_geom_torsion
_geom_torsion_publ_flag
C11 S1 Na1 N2 . . -121.6(4) no
Na1 S1 Na1 N2 2_565 . 142.8(4) no
Na1 S1 Na1 N2 2_665 . -2.6(4) no
C11 S1 Na1 N1 . . -26.41(5) no
Na1 S1 Na1 N1 2_565 . -122.00(4) no
Na1 S1 Na1 N1 2_665 . 92.66(3) no
C11 S1 Na1 S1 . 2_565 95.59(4) no
Na1 S1 Na1 S1 2_565 2_565 .0 no
Na1 S1 Na1 S1 2_665 2_565 -145.35(2) no
C11 S1 Na1 S1 . 2_665 -119.07(4) no
Na1 S1 Na1 S1 2_565 2_665 145.35(2) no
Na1 S1 Na1 S1 2_665 2_665 .0 no
C11 S1 Na1 Na1 . 2_565 95.59(4) no
Na1 S1 Na1 Na1 2_665 2_565 -145.35(2) no
Na1 S1 C11 C16 . . 108.64(12) no
Na1 S1 C11 C16 2_565 . -160.81(11) no
Na1 S1 C11 C16 2_665 . 11.12(14) no
Na1 S1 C11 C12 . . -70.63(12) no
Na1 S1 C11 C12 2_565 . 19.93(12) no
Na1 S1 C11 C12 2_665 . -168.15(10) no
C16 C11 C12 C13 . . -.5(2) no
S1 C11 C12 C13 . . 178.83(13) no
C11 C12 C13 C14 . . .2(3) no
C12 C13 C14 C15 . . .0(3) no
C13 C14 C15 C16 . . .0(3) no
C14 C15 C16 C11 . . -.3(3) no
C12 C11 C16 C15 . . .5(2) no
S1 C11 C16 C15 . . -178.82(12) no
N2 Na1 N1 C1 . . 110.71(11) no
S1 Na1 N1 C1 . . -64.05(11) no
S1 Na1 N1 C1 2_565 . -164.63(10) no
S1 Na1 N1 C1 2_665 . 24.17(11) no
Na1 Na1 N1 C1 2_565 . -113.24(11) no
N2 Na1 N1 C3 . . -7.31(9) no
S1 Na1 N1 C3 . . 177.94(8) no
S1 Na1 N1 C3 2_565 . 77.35(9) no
S1 Na1 N1 C3 2_665 . -93.84(9) no
Na1 Na1 N1 C3 2_565 . 128.74(9) no
N2 Na1 N1 C2 . . -129.34(12) no
S1 Na1 N1 C2 . . 55.91(12) no
S1 Na1 N1 C2 2_565 . -44.67(12) no
S1 Na1 N1 C2 2_665 . 144.13(11) no
Na1 Na1 N1 C2 2_565 . 6.72(13) no
N1 Na1 N2 C5 . . 98.91(11) no
S1 Na1 N2 C5 . . -164.4(4) no
S1 Na1 N2 C5 2_565 . -21.68(11) no
S1 Na1 N2 C5 2_665 . -166.93(11) no
Na1 Na1 N2 C5 2_565 . -24.73(13) no
N1 Na1 N2 C6 . . -138.63(10) no
S1 Na1 N2 C6 . . -41.9(4) no
S1 Na1 N2 C6 2_565 . 100.78(9) no
S1 Na1 N2 C6 2_665 . -44.47(9) no
Na1 Na1 N2 C6 2_565 . 97.73(10) no
N1 Na1 N2 C4 . . -21.81(9) no
S1 Na1 N2 C4 . . 74.9(4) no
S1 Na1 N2 C4 2_565 . -142.40(9) no
S1 Na1 N2 C4 2_665 . 72.35(9) no
Na1 Na1 N2 C4 2_565 . -145.45(8) no
C1 N1 C3 C4 . . -75.09(16) no
C2 N1 C3 C4 . . 165.63(13) no
Na1 N1 C3 C4 . . 37.04(14) no
C5 N2 C4 C3 . . -70.22(18) no
C6 N2 C4 C3 . . 170.03(13) no
Na1 N2 C4 C3 . . 50.90(14) no
N1 C3 C4 N2 . . -65.32(18) no
